data_1515128
loop_
_publ_author_name
'Schwarz, Andrew D.'
'Nielson, Alastair J.'
'Kaltsoyannis, Nikolas'
'Mountford, Philip'

_publ_section_title
;
 The first group 4 metal bis(imido) and tris(imido) complexes
;
_journal_issue 3
_journal_name_full 'Chemical Science'
_journal_page_first 819
_journal_paper_doi 10.1039/c1sc00786f
_journal_volume 3
_journal_year 2012
_chemical_absolute_configuration ad
_chemical_formula_moiety 'C52 H69 Li3 N6 Ti1'
_chemical_formula_sum 'C52 H69 Li3 N6 Ti'
_chemical_formula_weight 846.88
_chemical_name_systematic
;
Ti(Me)(NAr)3{Li(py)}3
;
_space_group_IT_number 4
_symmetry_cell_setting monoclinic
_symmetry_space_group_name_Hall 'P 2yb'
_symmetry_space_group_name_H-M 'P 1 21 1'
_atom_sites_solution_hydrogens geom
_atom_sites_solution_primary direct
_atom_sites_solution_secondary difmap
_cell_angle_alpha 90
_cell_angle_beta 101.982(4)
_cell_angle_gamma 90
_cell_formula_units_Z 2
_cell_length_a 10.2991(7)
_cell_length_b 19.4178(12)
_cell_length_c 13.0747(9)
_cell_measurement_reflns_used 5019
_cell_measurement_temperature 150
_cell_measurement_theta_max 26
_cell_measurement_theta_min 5
_cell_volume 2557.8(3)
_computing_cell_refinement 'DENZO/SCALEPACK (Otwinowski & Minor, 1997)'
_computing_data_collection 'COLLECT (Nonius, 2001).'
_computing_data_reduction 'DENZO/SCALEPACK (Otwinowski & Minor, 1997)'
_computing_molecular_graphics 'CAMERON (Watkin et al., 1996)'
_computing_publication_material 'CRYSTALS (Betteridge et al., 2003)'
_computing_structure_refinement 'CRYSTALS (Betteridge et al., 2003)'
_computing_structure_solution 'SIR92 (Altomare et al., 1994)'
_diffrn_ambient_temperature 150
_diffrn_measured_fraction_theta_full 0.988
_diffrn_measured_fraction_theta_max 0.986
_diffrn_measurement_device Area
_diffrn_measurement_device_type 'Nonius KappaCCD'
_diffrn_measurement_method \w
_diffrn_radiation_monochromator graphite
_diffrn_radiation_type 'Mo K\a'
_diffrn_radiation_wavelength 0.71073
_diffrn_reflns_av_R_equivalents 0.065
_diffrn_reflns_limit_h_max 12
_diffrn_reflns_limit_h_min -12
_diffrn_reflns_limit_k_max 23
_diffrn_reflns_limit_k_min -23
_diffrn_reflns_limit_l_max 16
_diffrn_reflns_limit_l_min -16
_diffrn_reflns_number 27191
_diffrn_reflns_theta_full 25.496
_diffrn_reflns_theta_max 26.017
_diffrn_reflns_theta_min 5.100
_diffrn_standards_number 0
_exptl_absorpt_coefficient_mu 0.205
_exptl_absorpt_correction_T_max 0.99
_exptl_absorpt_correction_T_min 0.98
_exptl_absorpt_correction_type multi-scan
_exptl_absorpt_process_details 'DENZO/SCALEPACK (Otwinowski & Minor, 1997)'
_exptl_crystal_colour yellow
_exptl_crystal_density_diffrn 1.100
_exptl_crystal_density_method 'not measured'
_exptl_crystal_description plate
_exptl_crystal_F_000 908
_exptl_crystal_size_max 0.100
_exptl_crystal_size_mid 0.100
_exptl_crystal_size_min 0.050
_refine_diff_density_max 0.21
_refine_diff_density_min -0.31
_refine_ls_abs_structure_details 'Flack (1983), 2291 Friedel-pairs'
_refine_ls_abs_structure_Flack 0.07(3)
_refine_ls_extinction_method None
_refine_ls_goodness_of_fit_ref 1.1051
_refine_ls_hydrogen_treatment constr
_refine_ls_matrix_type full
_refine_ls_number_parameters 560
_refine_ls_number_reflns 5577
_refine_ls_number_restraints 1
_refine_ls_R_factor_all 0.1163
_refine_ls_R_factor_gt 0.0708
_refine_ls_shift/su_max 0.0004448
_refine_ls_shift/su_mean 0.0000162
_refine_ls_structure_factor_coef F
_refine_ls_weighting_details
;
Method, part 1, Chebychev polynomial, (Watkin, 1994, Prince, 1982)
[weight] = 1.0/[A~0~*T~0~(x)+A~1~*T~1~(x) ... +A~n-1~]*T~n-1~(x)]
where A~i~ are the Chebychev coefficients listed below and x= Fcalc/Fmax
Method = Robust Weighting (Prince, 1982)
W = [weight] * [1-(deltaF/6*sigmaF)^2^]^2^
A~i~ are:
1.54 0.226E-01 1.24
;
_refine_ls_weighting_scheme calc
_refine_ls_wR_factor_all 0.0841
_refine_ls_wR_factor_gt 0.0535
_refine_ls_wR_factor_ref 0.0493
_reflns_limit_h_max 12
_reflns_limit_h_min -12
_reflns_limit_k_max 23
_reflns_limit_k_min -23
_reflns_limit_l_max 16
_reflns_limit_l_min 0
_reflns_number_gt 6557
_reflns_number_total 9570
_reflns_threshold_expression I>2.0\s(I)
_oxford_diffrn_Wilson_B_factor 2.88
_oxford_diffrn_Wilson_scale 4.52
_oxford_refine_ls_r_factor_ref 0.0555
_oxford_refine_ls_scale 0.5016(8)
_oxford_reflns_number_all 9570
_oxford_reflns_threshold_expression_ref I>3.0\s(I)
_cod_data_source_file c1sc00786f.txt
_cod_data_source_block ADS168
_cod_depositor_comments
;
The following automatic conversions were performed:

'_symmetry_cell_setting' value 'Monoclinic' changed to 'monoclinic'
according to
/usr/data/users/saulius/automatic-downloads/retrospective/RSC/lib/dictionaries/cif_core.dic
dictionary named 'cif_core.dic' version 2.4.2 from 2011-04-26.

Automatic conversion script
Id: cif_fix_values 2281 2013-09-26 08:29:07Z andrius 
;
_cod_original_sg_symbol_H-M 'P 1 21 1 '
_cod_original_formula_sum 'C52 H69 Li3 N6 Ti1'
_cod_database_code 1515128

loop_
_symmetry_equiv_pos_as_xyz
x,y,z
-x,y+1/2,-z

loop_
_atom_site_label
_atom_site_type_symbol
_atom_site_fract_x
_atom_site_fract_y
_atom_site_fract_z
_atom_site_U_iso_or_equiv
_atom_site_occupancy
_atom_site_adp_type
_atom_site_refinement_flags_posn
Ti1 Ti 0.15392(6) 0.60399(5) -0.32009(5) 0.0340 1.0000 Uani .
N1 N 0.2468(3) 0.52223(16) -0.2934(3) 0.0389 1.0000 Uani .
N2 N 0.2206(3) 0.66380(17) -0.2111(2) 0.0374 1.0000 Uani .
N3 N 0.1892(3) 0.64135(17) -0.4402(2) 0.0376 1.0000 Uani .
N4 N 0.3988(4) 0.5494(2) -0.0060(3) 0.0514 1.0000 Uani .
N5 N 0.1987(3) 0.82455(18) -0.3640(3) 0.0463 1.0000 Uani .
N6 N 0.2449(4) 0.4867(2) -0.5745(3) 0.0559 1.0000 Uani .
Li1 Li 0.3215(8) 0.5751(4) -0.1543(6) 0.0582 1.0000 Uani .
Li2 Li 0.2436(8) 0.7253(4) -0.3373(6) 0.0500 1.0000 Uani .
Li3 Li 0.2716(8) 0.5435(4) -0.4459(6) 0.0534 1.0000 Uani .
C1 C -0.0582(4) 0.5873(2) -0.3434(3) 0.0444 1.0000 Uani .
C2 C 0.2929(4) 0.4562(2) -0.2625(3) 0.0411 1.0000 Uani .
C3 C 0.2126(4) 0.4106(2) -0.2172(3) 0.0490 1.0000 Uani .
C4 C 0.2596(5) 0.3448(3) -0.1883(4) 0.0625 1.0000 Uani .
C5 C 0.3815(5) 0.3224(3) -0.2018(4) 0.0657 1.0000 Uani .
C6 C 0.4599(5) 0.3669(3) -0.2446(4) 0.0610 1.0000 Uani .
C7 C 0.4197(4) 0.4329(2) -0.2755(3) 0.0471 1.0000 Uani .
C8 C 0.0777(5) 0.4332(3) -0.2037(4) 0.0668 1.0000 Uani .
C9 C 0.0812(7) 0.4612(4) -0.0982(6) 0.1083 1.0000 Uani .
C10 C -0.0288(5) 0.3779(3) -0.2255(4) 0.0730 1.0000 Uani .
C11 C 0.5164(5) 0.4802(3) -0.3153(4) 0.0572 1.0000 Uani .
C12 C 0.5897(6) 0.4454(3) -0.3919(5) 0.0791 1.0000 Uani .
C13 C 0.6144(6) 0.5130(3) -0.2281(5) 0.0864 1.0000 Uani .
C14 C 0.2383(4) 0.7123(2) -0.1324(3) 0.0361 1.0000 Uani .
C15 C 0.3581(4) 0.7511(2) -0.1016(3) 0.0404 1.0000 Uani .
C16 C 0.3670(5) 0.8025(2) -0.0275(3) 0.0510 1.0000 Uani .
C17 C 0.2612(5) 0.8184(2) 0.0190(3) 0.0508 1.0000 Uani .
C18 C 0.1458(4) 0.7789(2) -0.0079(3) 0.0494 1.0000 Uani .
C19 C 0.1341(4) 0.7255(2) -0.0786(3) 0.0396 1.0000 Uani .
C20 C 0.4781(4) 0.7356(3) -0.1482(4) 0.0545 1.0000 Uani .
C21 C 0.5828(5) 0.6960(3) -0.0711(5) 0.0824 1.0000 Uani .
C22 C 0.5424(5) 0.7997(3) -0.1815(4) 0.0676 1.0000 Uani .
C23 C 0.0088(4) 0.6822(3) -0.1017(3) 0.0483 1.0000 Uani .
C24 C -0.0403(5) 0.6611(3) -0.0038(4) 0.0680 1.0000 Uani .
C25 C -0.0972(5) 0.7193(3) -0.1782(4) 0.0608 1.0000 Uani .
C26 C 0.2064(4) 0.6693(2) -0.5340(3) 0.0385 1.0000 Uani .
C27 C 0.3350(4) 0.6862(2) -0.5534(3) 0.0395 1.0000 Uani .
C28 C 0.3458(5) 0.7134(2) -0.6493(4) 0.0514 1.0000 Uani .
C29 C 0.2365(5) 0.7240(3) -0.7285(4) 0.0593 1.0000 Uani .
C30 C 0.1119(5) 0.7068(2) -0.7121(3) 0.0534 1.0000 Uani .
C31 C 0.0941(4) 0.6809(2) -0.6183(3) 0.0408 1.0000 Uani .
C32 C 0.4605(4) 0.6739(2) -0.4720(4) 0.0510 1.0000 Uani .
C33 C 0.5399(5) 0.7393(3) -0.4421(4) 0.0721 1.0000 Uani .
C34 C 0.5480(4) 0.6200(3) -0.5083(4) 0.0616 1.0000 Uani .
C35 C -0.0437(4) 0.6652(2) -0.6001(3) 0.0463 1.0000 Uani .
C36 C -0.1429(5) 0.6436(3) -0.6986(4) 0.0653 1.0000 Uani .
C37 C -0.0981(4) 0.7267(3) -0.5495(4) 0.0598 1.0000 Uani .
C38 C 0.3910(4) 0.5927(3) 0.0727(4) 0.0547 1.0000 Uani .
C39 C 0.4555(5) 0.5818(3) 0.1744(4) 0.0636 1.0000 Uani .
C40 C 0.5336(5) 0.5243(3) 0.1967(4) 0.0655 1.0000 Uani .
C41 C 0.5419(5) 0.4795(3) 0.1182(4) 0.0635 1.0000 Uani .
C42 C 0.4734(5) 0.4934(2) 0.0182(4) 0.0550 1.0000 Uani .
C43 C 0.1763(5) 0.8506(2) -0.4601(4) 0.0555 1.0000 Uani .
C44 C 0.1340(5) 0.9169(3) -0.4838(4) 0.0594 1.0000 Uani .
C45 C 0.1152(5) 0.9592(3) -0.4032(4) 0.0586 1.0000 Uani .
C46 C 0.1365(5) 0.9331(2) -0.3034(4) 0.0548 1.0000 Uani .
C47 C 0.1778(4) 0.8659(2) -0.2873(4) 0.0499 1.0000 Uani .
C48 C 0.2330(5) 0.4175(3) -0.5681(4) 0.0620 1.0000 Uani .
C49 C 0.2024(5) 0.3765(3) -0.6545(5) 0.0737 1.0000 Uani .
C50 C 0.1806(6) 0.4054(3) -0.7520(5) 0.0762 1.0000 Uani .
C51 C 0.1915(6) 0.4759(3) -0.7600(5) 0.0670 1.0000 Uani .
C52 C 0.2232(5) 0.5130(3) -0.6710(4) 0.0600 1.0000 Uani .
H41 H 0.2058 0.3144 -0.1583 0.0741 1.0000 Uiso R
H51 H 0.4113 0.2771 -0.1822 0.0797 1.0000 Uiso R
H61 H 0.5449 0.3517 -0.2528 0.0717 1.0000 Uiso R
H81 H 0.0501 0.4693 -0.2524 0.0818 1.0000 Uiso R
H91 H -0.0059 0.4747 -0.0928 0.1313 1.0000 Uiso R
H92 H 0.1382 0.5002 -0.0873 0.1313 1.0000 Uiso R
H93 H 0.1132 0.4273 -0.0467 0.1313 1.0000 Uiso R
H101 H -0.1105 0.3964 -0.2150 0.0876 1.0000 Uiso R
H102 H -0.0390 0.3626 -0.2957 0.0876 1.0000 Uiso R
H103 H -0.0037 0.3401 -0.1793 0.0876 1.0000 Uiso R
H111 H 0.4652 0.5164 -0.3525 0.0691 1.0000 Uiso R
H121 H 0.6479 0.4777 -0.4135 0.0953 1.0000 Uiso R
H122 H 0.5273 0.4295 -0.4513 0.0953 1.0000 Uiso R
H123 H 0.6395 0.4075 -0.3586 0.0953 1.0000 Uiso R
H131 H 0.6724 0.5420 -0.2565 0.1061 1.0000 Uiso R
H132 H 0.5683 0.5397 -0.1862 0.1061 1.0000 Uiso R
H133 H 0.6645 0.4783 -0.1864 0.1061 1.0000 Uiso R
H161 H 0.4474 0.8277 -0.0079 0.0621 1.0000 Uiso R
H171 H 0.2673 0.8549 0.0681 0.0612 1.0000 Uiso R
H181 H 0.0728 0.7893 0.0234 0.0596 1.0000 Uiso R
H201 H 0.4499 0.7077 -0.2084 0.0653 1.0000 Uiso R
H211 H 0.6567 0.6869 -0.1020 0.0996 1.0000 Uiso R
H212 H 0.6108 0.7227 -0.0095 0.0996 1.0000 Uiso R
H213 H 0.5462 0.6538 -0.0537 0.0996 1.0000 Uiso R
H221 H 0.6166 0.7869 -0.2099 0.0806 1.0000 Uiso R
H222 H 0.5710 0.8286 -0.1224 0.0806 1.0000 Uiso R
H223 H 0.4801 0.8239 -0.2328 0.0806 1.0000 Uiso R
H231 H 0.0292 0.6412 -0.1348 0.0580 1.0000 Uiso R
H241 H -0.1185 0.6342 -0.0233 0.0832 1.0000 Uiso R
H242 H -0.0593 0.7011 0.0323 0.0832 1.0000 Uiso R
H243 H 0.0264 0.6349 0.0405 0.0832 1.0000 Uiso R
H251 H -0.1755 0.6921 -0.1926 0.0729 1.0000 Uiso R
H252 H -0.1158 0.7622 -0.1493 0.0729 1.0000 Uiso R
H253 H -0.0672 0.7271 -0.2412 0.0729 1.0000 Uiso R
H281 H 0.4312 0.7247 -0.6609 0.0614 1.0000 Uiso R
H291 H 0.2465 0.7432 -0.7932 0.0707 1.0000 Uiso R
H301 H 0.0367 0.7128 -0.7673 0.0640 1.0000 Uiso R
H321 H 0.4351 0.6568 -0.4110 0.0620 1.0000 Uiso R
H331 H 0.6174 0.7289 -0.3910 0.0871 1.0000 Uiso R
H332 H 0.5647 0.7583 -0.5022 0.0871 1.0000 Uiso R
H333 H 0.4874 0.7717 -0.4142 0.0871 1.0000 Uiso R
H341 H 0.6257 0.6134 -0.4556 0.0745 1.0000 Uiso R
H342 H 0.5723 0.6351 -0.5709 0.0745 1.0000 Uiso R
H343 H 0.5008 0.5778 -0.5210 0.0745 1.0000 Uiso R
H351 H -0.0356 0.6280 -0.5520 0.0557 1.0000 Uiso R
H361 H -0.2266 0.6347 -0.6816 0.0780 1.0000 Uiso R
H362 H -0.1519 0.6796 -0.7488 0.0780 1.0000 Uiso R
H363 H -0.1119 0.6032 -0.7267 0.0780 1.0000 Uiso R
H371 H -0.1842 0.7160 -0.5387 0.0727 1.0000 Uiso R
H372 H -0.1029 0.7656 -0.5942 0.0727 1.0000 Uiso R
H373 H -0.0410 0.7367 -0.4843 0.0727 1.0000 Uiso R
H381 H 0.3377 0.6328 0.0572 0.0652 1.0000 Uiso R
H391 H 0.4464 0.6134 0.2280 0.0760 1.0000 Uiso R
H401 H 0.5816 0.5160 0.2658 0.0787 1.0000 Uiso R
H411 H 0.5940 0.4389 0.1325 0.0765 1.0000 Uiso R
H421 H 0.4800 0.4617 -0.0359 0.0655 1.0000 Uiso R
H431 H 0.1904 0.8217 -0.5154 0.0672 1.0000 Uiso R
H441 H 0.1179 0.9331 -0.5538 0.0714 1.0000 Uiso R
H451 H 0.0884 1.0058 -0.4164 0.0703 1.0000 Uiso R
H461 H 0.1227 0.9609 -0.2468 0.0653 1.0000 Uiso R
H471 H 0.1916 0.8480 -0.2183 0.0590 1.0000 Uiso R
H481 H 0.2476 0.3967 -0.5009 0.0752 1.0000 Uiso R
H491 H 0.1950 0.3281 -0.6468 0.0892 1.0000 Uiso R
H501 H 0.1586 0.3775 -0.8128 0.0915 1.0000 Uiso R
H511 H 0.1776 0.4978 -0.8264 0.0810 1.0000 Uiso R
H521 H 0.2306 0.5615 -0.6774 0.0725 1.0000 Uiso R
H11 H -0.0788 0.5679 -0.2819 0.0552 1.0000 Uiso R
H12 H -0.1034 0.6299 -0.3584 0.0552 1.0000 Uiso R
H13 H -0.0855 0.5566 -0.4004 0.0552 1.0000 Uiso R

loop_
_atom_site_aniso_label
_atom_site_aniso_U_11
_atom_site_aniso_U_22
_atom_site_aniso_U_33
_atom_site_aniso_U_23
_atom_site_aniso_U_13
_atom_site_aniso_U_12
Ti1 0.0285(3) 0.0360(4) 0.0385(4) 0.0002(4) 0.0096(3) -0.0002(4)
N1 0.0353(19) 0.0318(19) 0.051(2) 0.0025(16) 0.0108(16) 0.0030(15)
N2 0.0341(19) 0.0408(19) 0.0380(19) -0.0085(16) 0.0092(15) 0.0004(15)
N3 0.0305(17) 0.0464(19) 0.0367(19) 0.0040(15) 0.0088(15) -0.0001(15)
N4 0.054(2) 0.051(2) 0.048(2) 0.0012(19) 0.0067(19) 0.0004(19)
N5 0.046(2) 0.046(2) 0.046(2) 0.0022(19) 0.0075(17) -0.0059(17)
N6 0.048(2) 0.057(3) 0.065(3) -0.007(2) 0.017(2) 0.0081(19)
Li1 0.063(5) 0.052(4) 0.056(5) 0.000(3) 0.002(4) 0.008(4)
Li2 0.061(5) 0.037(4) 0.057(5) 0.002(3) 0.024(4) -0.001(3)
Li3 0.060(5) 0.054(5) 0.051(4) 0.004(4) 0.023(4) 0.014(4)
C1 0.033(2) 0.051(3) 0.050(2) -0.001(2) 0.0098(18) -0.0029(18)
C2 0.043(3) 0.042(3) 0.037(2) -0.0048(19) 0.0047(19) -0.001(2)
C3 0.051(3) 0.048(3) 0.049(3) -0.003(2) 0.012(2) -0.008(2)
C4 0.071(4) 0.046(3) 0.067(3) 0.007(2) 0.005(3) -0.013(3)
C5 0.070(4) 0.045(3) 0.075(3) 0.009(3) 0.000(3) 0.008(3)
C6 0.059(3) 0.057(3) 0.062(3) 0.004(3) 0.002(3) 0.016(3)
C7 0.048(3) 0.045(3) 0.047(3) 0.001(2) 0.008(2) 0.008(2)
C8 0.071(4) 0.052(3) 0.084(4) 0.012(3) 0.030(3) -0.006(3)
C9 0.072(4) 0.112(6) 0.145(7) -0.054(5) 0.033(4) -0.027(4)
C10 0.065(3) 0.086(4) 0.067(3) 0.008(3) 0.012(3) -0.015(3)
C11 0.040(3) 0.062(3) 0.073(3) 0.011(3) 0.018(3) 0.016(2)
C12 0.064(4) 0.100(4) 0.079(4) 0.009(3) 0.029(3) 0.024(3)
C13 0.067(4) 0.088(4) 0.108(5) -0.005(4) 0.028(3) -0.017(3)
C14 0.031(2) 0.039(2) 0.039(2) 0.0106(19) 0.0078(18) 0.0067(18)
C15 0.032(2) 0.045(3) 0.043(2) 0.001(2) 0.0033(19) -0.0044(19)
C16 0.054(3) 0.055(3) 0.042(3) -0.007(2) 0.004(2) -0.015(2)
C17 0.061(3) 0.053(3) 0.041(2) -0.013(2) 0.014(2) -0.002(2)
C18 0.045(3) 0.058(3) 0.048(3) -0.001(2) 0.017(2) 0.006(2)
C19 0.042(2) 0.044(3) 0.035(2) 0.0052(19) 0.0119(19) 0.005(2)
C20 0.036(2) 0.066(3) 0.063(3) -0.014(2) 0.012(2) -0.012(2)
C21 0.047(3) 0.083(4) 0.124(5) 0.032(4) 0.032(3) 0.013(3)
C22 0.053(3) 0.086(4) 0.067(3) 0.007(3) 0.021(3) -0.003(3)
C23 0.030(2) 0.071(3) 0.047(3) -0.003(2) 0.015(2) 0.000(2)
C24 0.053(3) 0.094(4) 0.061(3) 0.004(3) 0.022(3) -0.013(3)
C25 0.045(3) 0.079(4) 0.058(3) 0.000(3) 0.012(2) 0.007(2)
C26 0.045(2) 0.030(2) 0.042(2) -0.0044(19) 0.013(2) 0.0007(18)
C27 0.037(2) 0.040(2) 0.044(2) -0.0044(19) 0.0136(19) -0.0031(19)
C28 0.054(3) 0.049(3) 0.056(3) 0.003(2) 0.025(3) 0.000(2)
C29 0.067(3) 0.065(3) 0.051(3) 0.012(3) 0.022(3) 0.012(3)
C30 0.056(3) 0.063(3) 0.040(3) 0.009(2) 0.006(2) 0.014(2)
C31 0.045(2) 0.038(2) 0.037(2) -0.0006(19) 0.0021(19) -0.0002(19)
C32 0.035(2) 0.067(3) 0.054(3) 0.001(2) 0.016(2) -0.009(2)
C33 0.054(3) 0.086(4) 0.078(4) -0.020(3) 0.019(3) -0.013(3)
C34 0.040(2) 0.079(4) 0.067(3) 0.008(3) 0.012(2) 0.003(2)
C35 0.038(2) 0.054(3) 0.043(3) 0.004(2) 0.001(2) 0.000(2)
C36 0.060(3) 0.068(3) 0.060(3) 0.005(2) -0.005(2) -0.008(3)
C37 0.036(2) 0.065(3) 0.079(4) 0.004(3) 0.013(2) 0.004(2)
C38 0.051(3) 0.060(3) 0.053(3) 0.010(3) 0.010(2) 0.009(2)
C39 0.071(3) 0.071(4) 0.048(3) 0.002(2) 0.011(2) 0.011(3)
C40 0.064(3) 0.083(4) 0.046(3) 0.012(3) 0.003(2) -0.001(3)
C41 0.066(3) 0.058(3) 0.061(3) 0.007(3) 0.002(3) 0.009(2)
C42 0.065(3) 0.046(3) 0.051(3) 0.002(2) 0.005(3) 0.005(2)
C43 0.068(3) 0.038(3) 0.063(3) 0.003(2) 0.020(3) -0.004(2)
C44 0.072(3) 0.055(3) 0.054(3) 0.009(2) 0.018(2) -0.002(2)
C45 0.061(3) 0.042(3) 0.074(4) 0.009(3) 0.018(3) 0.002(2)
C46 0.058(3) 0.043(3) 0.062(3) -0.005(2) 0.011(2) -0.003(2)
C47 0.049(3) 0.050(3) 0.047(3) 0.001(2) 0.002(2) 0.000(2)
C48 0.051(3) 0.061(4) 0.073(4) -0.007(3) 0.010(3) 0.009(2)
C49 0.074(4) 0.053(3) 0.089(4) -0.012(3) 0.003(3) 0.013(3)
C50 0.074(4) 0.080(4) 0.072(4) -0.031(3) 0.008(3) 0.010(3)
C51 0.076(4) 0.064(4) 0.064(4) -0.011(3) 0.020(3) 0.003(3)
C52 0.072(3) 0.050(3) 0.063(3) -0.011(3) 0.026(3) 0.001(3)

loop_
_atom_type_symbol
_atom_type_scat_dispersion_real
_atom_type_scat_dispersion_imag
_atom_type_scat_Cromer_Mann_a1
_atom_type_scat_Cromer_Mann_b1
_atom_type_scat_Cromer_Mann_a2
_atom_type_scat_Cromer_Mann_b2
_atom_type_scat_Cromer_Mann_a3
_atom_type_scat_Cromer_Mann_b3
_atom_type_scat_Cromer_Mann_a4
_atom_type_scat_Cromer_Mann_b4
_atom_type_scat_Cromer_Mann_c
_atom_type_scat_source
C 0.0033 0.0016 2.3100 20.8439 1.0200 10.2075 1.5886 0.5687 0.8650 51.6512 0.2156 'International Tables Vol C 4.2.6.8 and 6.1.1.4'
H 0.0000 0.0000 0.4930 10.5109 0.3229 26.1257 0.1402 3.1424 0.0408 57.7998 0.0030 'International Tables Vol C 4.2.6.8 and 6.1.1.4'
N 0.0061 0.0033 12.2126 0.0057 3.1322 9.8933 2.0125 28.9975 1.1663 0.5826 -11.5290 'International Tables Vol C 4.2.6.8 and 6.1.1.4'
Li -0.0003 0.0001 1.1282 3.9546 0.7508 1.0524 0.6175 85.3905 0.4653 168.2610 0.0377 'International Tables Vol C 4.2.6.8 and 6.1.1.4'
Ti 0.2776 0.4457 9.7595 7.8508 7.3558 0.5000 1.6991 35.6338 1.9021 116.1050 1.2807 'International Tables Vol C 4.2.6.8 and 6.1.1.4'

loop_
_geom_angle_atom_site_label_1
_geom_angle_atom_site_label_2
_geom_angle_atom_site_label_3
_geom_angle
_geom_angle_publ_flag
N1 Ti1 N2 107.34(15) yes
N1 Ti1 N3 108.35(15) yes
N2 Ti1 N3 107.63(15) yes
N1 Ti1 C1 111.39(15) yes
N2 Ti1 C1 113.78(15) yes
N3 Ti1 C1 108.17(15) yes
Ti1 N1 C2 166.9(3) yes
Ti1 N1 Li3 79.2(2) yes
C2 N1 Li3 110.7(3) yes
Ti1 N1 Li1 79.9(2) yes
C2 N1 Li1 99.1(3) yes
Li3 N1 Li1 129.2(4) yes
Ti1 N2 C14 166.2(3) yes
Ti1 N2 Li2 80.5(2) yes
C14 N2 Li2 100.4(3) yes
Ti1 N2 Li1 80.4(3) yes
C14 N2 Li1 108.7(3) yes
Li2 N2 Li1 128.9(3) yes
Ti1 N3 C26 176.0(3) yes
Ti1 N3 Li2 80.4(2) yes
C26 N3 Li2 101.3(3) yes
Ti1 N3 Li3 79.9(2) yes
C26 N3 Li3 101.4(3) yes
Li2 N3 Li3 131.9(3) yes
C38 N4 C42 116.9(4) yes
C38 N4 Li1 120.7(4) yes
C42 N4 Li1 121.9(4) yes
C43 N5 C47 117.2(4) yes
C43 N5 Li2 121.4(4) yes
C47 N5 Li2 121.1(4) yes
C48 N6 C52 116.0(4) yes
C48 N6 Li3 119.9(4) yes
C52 N6 Li3 123.8(4) yes
N4 Li1 N1 136.1(4) yes
N4 Li1 N2 128.7(4) yes
N1 Li1 N2 91.7(3) yes
N5 Li2 N2 129.0(4) yes
N5 Li2 N3 127.8(4) yes
N2 Li2 N3 90.2(3) yes
N6 Li3 N3 123.4(4) yes
N6 Li3 N1 132.2(4) yes
N3 Li3 N1 90.9(3) yes
Ti1 C1 H11 109.6 no
Ti1 C1 H12 109.5 no
H11 C1 H12 109.5 no
Ti1 C1 H13 109.3 no
H11 C1 H13 109.5 no
H12 C1 H13 109.5 no
N1 C2 C3 119.9(4) yes
N1 C2 C7 121.4(4) yes
C3 C2 C7 118.7(4) yes
C2 C3 C4 119.0(4) yes
C2 C3 C8 120.0(4) yes
C4 C3 C8 121.0(4) yes
C3 C4 C5 122.1(5) yes
C3 C4 H41 118.9 no
C5 C4 H41 118.9 no
C4 C5 C6 118.8(5) yes
C4 C5 H51 120.7 no
C6 C5 H51 120.5 no
C5 C6 C7 122.3(5) yes
C5 C6 H61 118.8 no
C7 C6 H61 118.9 no
C2 C7 C6 119.0(4) yes
C2 C7 C11 122.0(4) yes
C6 C7 C11 118.8(4) yes
C3 C8 C9 111.9(5) yes
C3 C8 C10 114.9(4) yes
C9 C8 C10 108.2(4) yes
C3 C8 H81 107.0 no
C9 C8 H81 107.4 no
C10 C8 H81 107.0 no
C8 C9 H91 109.2 no
C8 C9 H92 109.1 no
H91 C9 H92 109.5 no
C8 C9 H93 110.0 no
H91 C9 H93 109.5 no
H92 C9 H93 109.5 no
C8 C10 H101 109.4 no
C8 C10 H102 109.4 no
H101 C10 H102 109.5 no
C8 C10 H103 109.6 no
H101 C10 H103 109.5 no
H102 C10 H103 109.5 no
C7 C11 C12 113.8(4) yes
C7 C11 C13 112.4(4) yes
C12 C11 C13 109.9(4) yes
C7 C11 H111 106.7 no
C12 C11 H111 106.8 no
C13 C11 H111 106.8 no
C11 C12 H121 109.3 no
C11 C12 H122 109.6 no
H121 C12 H122 109.5 no
C11 C12 H123 109.5 no
H121 C12 H123 109.5 no
H122 C12 H123 109.5 no
C11 C13 H131 109.5 no
C11 C13 H132 109.5 no
H131 C13 H132 109.5 no
C11 C13 H133 109.5 no
H131 C13 H133 109.5 no
H132 C13 H133 109.5 no
N2 C14 C15 122.8(3) yes
N2 C14 C19 119.7(3) yes
C15 C14 C19 117.4(4) yes
C14 C15 C16 120.4(4) yes
C14 C15 C20 120.6(4) yes
C16 C15 C20 119.0(4) yes
C15 C16 C17 121.6(4) yes
C15 C16 H161 119.2 no
C17 C16 H161 119.1 no
C16 C17 C18 118.1(4) yes
C16 C17 H171 121.0 no
C18 C17 H171 120.9 no
C17 C18 C19 122.3(4) yes
C17 C18 H181 118.9 no
C19 C18 H181 118.8 no
C14 C19 C18 119.8(4) yes
C14 C19 C23 119.9(4) yes
C18 C19 C23 120.2(4) yes
C15 C20 C21 110.9(4) yes
C15 C20 C22 113.2(4) yes
C21 C20 C22 108.3(4) yes
C15 C20 H201 108.1 no
C21 C20 H201 108.2 no
C22 C20 H201 108.0 no
C20 C21 H211 109.4 no
C20 C21 H212 109.6 no
H211 C21 H212 109.5 no
C20 C21 H213 109.5 no
H211 C21 H213 109.5 no
H212 C21 H213 109.5 no
C20 C22 H221 109.4 no
C20 C22 H222 109.3 no
H221 C22 H222 109.5 no
C20 C22 H223 109.7 no
H221 C22 H223 109.5 no
H222 C22 H223 109.5 no
C19 C23 C24 113.4(4) yes
C19 C23 C25 109.7(4) yes
C24 C23 C25 111.5(4) yes
C19 C23 H231 107.2 no
C24 C23 H231 107.5 no
C25 C23 H231 107.3 no
C23 C24 H241 109.4 no
C23 C24 H242 109.7 no
H241 C24 H242 109.5 no
C23 C24 H243 109.4 no
H241 C24 H243 109.5 no
H242 C24 H243 109.5 no
C23 C25 H251 109.5 no
C23 C25 H252 109.5 no
H251 C25 H252 109.5 no
C23 C25 H253 109.4 no
H251 C25 H253 109.5 no
H252 C25 H253 109.5 no
N3 C26 C27 122.5(4) yes
N3 C26 C31 120.6(3) yes
C27 C26 C31 116.9(4) yes
C26 C27 C28 119.8(4) yes
C26 C27 C32 121.6(4) yes
C28 C27 C32 118.6(4) yes
C27 C28 C29 122.0(4) yes
C27 C28 H281 119.0 no
C29 C28 H281 119.0 no
C28 C29 C30 119.1(4) yes
C28 C29 H291 120.4 no
C30 C29 H291 120.5 no
C29 C30 C31 121.8(4) yes
C29 C30 H301 119.2 no
C31 C30 H301 119.1 no
C26 C31 C30 120.4(4) yes
C26 C31 C35 118.5(3) yes
C30 C31 C35 121.1(4) yes
C27 C32 C33 112.7(4) yes
C27 C32 C34 111.4(4) yes
C33 C32 C34 109.5(4) yes
C27 C32 H321 107.6 no
C33 C32 H321 107.7 no
C34 C32 H321 107.8 no
C32 C33 H331 109.4 no
C32 C33 H332 109.5 no
H331 C33 H332 109.5 no
C32 C33 H333 109.5 no
H331 C33 H333 109.5 no
H332 C33 H333 109.5 no
C32 C34 H341 109.3 no
C32 C34 H342 109.6 no
H341 C34 H342 109.5 no
C32 C34 H343 109.5 no
H341 C34 H343 109.5 no
H342 C34 H343 109.5 no
C31 C35 C36 114.0(4) yes
C31 C35 C37 110.5(4) yes
C36 C35 C37 109.8(4) yes
C31 C35 H351 107.4 no
C36 C35 H351 107.4 no
C37 C35 H351 107.4 no
C35 C36 H361 109.5 no
C35 C36 H362 109.4 no
H361 C36 H362 109.5 no
C35 C36 H363 109.5 no
H361 C36 H363 109.5 no
H362 C36 H363 109.5 no
C35 C37 H371 109.5 no
C35 C37 H372 109.4 no
H371 C37 H372 109.5 no
C35 C37 H373 109.5 no
H371 C37 H373 109.5 no
H372 C37 H373 109.5 no
N4 C38 C39 123.4(4) yes
N4 C38 H381 118.3 no
C39 C38 H381 118.3 no
C38 C39 C40 118.4(5) yes
C38 C39 H391 120.8 no
C40 C39 H391 120.8 no
C39 C40 C41 119.1(5) yes
C39 C40 H401 120.5 no
C41 C40 H401 120.5 no
C40 C41 C42 119.4(5) yes
C40 C41 H411 120.2 no
C42 C41 H411 120.4 no
C41 C42 N4 122.8(5) yes
C41 C42 H421 118.6 no
N4 C42 H421 118.6 no
N5 C43 C44 123.7(4) yes
N5 C43 H431 118.1 no
C44 C43 H431 118.2 no
C43 C44 C45 118.3(4) yes
C43 C44 H441 120.8 no
C45 C44 H441 120.9 no
C44 C45 C46 118.9(4) yes
C44 C45 H451 120.6 no
C46 C45 H451 120.5 no
C45 C46 C47 118.7(4) yes
C45 C46 H461 120.6 no
C47 C46 H461 120.7 no
C46 C47 N5 123.2(4) yes
C46 C47 H471 118.4 no
N5 C47 H471 118.4 no
N6 C48 C49 122.5(5) yes
N6 C48 H481 118.7 no
C49 C48 H481 118.8 no
C48 C49 C50 119.7(5) yes
C48 C49 H491 120.0 no
C50 C49 H491 120.2 no
C49 C50 C51 118.6(5) yes
C49 C50 H501 120.6 no
C51 C50 H501 120.8 no
C50 C51 C52 118.2(5) yes
C50 C51 H511 121.0 no
C52 C51 H511 120.8 no
C51 C52 N6 125.0(5) yes
C51 C52 H521 117.6 no
N6 C52 H521 117.4 no

loop_
_geom_bond_atom_site_label_1
_geom_bond_atom_site_label_2
_geom_bond_distance
_geom_bond_publ_flag
Ti1 N1 1.849(3) yes
Ti1 N2 1.856(3) yes
Ti1 N3 1.834(3) yes
Ti1 C1 2.167(4) yes
N1 C2 1.398(5) yes
N1 Li3 2.103(8) yes
N1 Li1 2.092(9) yes
N2 C14 1.378(5) yes
N2 Li2 2.090(8) yes
N2 Li1 2.068(8) yes
N3 C26 1.385(5) yes
N3 Li2 2.113(8) yes
N3 Li3 2.088(8) yes
N4 C38 1.344(6) yes
N4 C42 1.332(6) yes
N4 Li1 2.000(9) yes
N5 C43 1.329(6) yes
N5 C47 1.337(5) yes
N5 Li2 1.996(8) yes
N6 C48 1.354(6) yes
N6 C52 1.336(6) yes
N6 Li3 1.982(9) yes
C1 H11 0.950 no
C1 H12 0.950 no
C1 H13 0.950 no
C2 C3 1.422(6) yes
C2 C7 1.425(6) yes
C3 C4 1.391(7) yes
C3 C8 1.501(7) yes
C4 C5 1.374(7) yes
C4 H41 0.950 no
C5 C6 1.378(7) yes
C5 H51 0.950 no
C6 C7 1.382(6) yes
C6 H61 0.950 no
C7 C11 1.523(6) yes
C8 C9 1.478(8) yes
C8 C10 1.519(7) yes
C8 H81 0.950 no
C9 H91 0.950 no
C9 H92 0.950 no
C9 H93 0.950 no
C10 H101 0.950 no
C10 H102 0.950 no
C10 H103 0.950 no
C11 C12 1.531(7) yes
C11 C13 1.499(7) yes
C11 H111 0.950 no
C12 H121 0.950 no
C12 H122 0.950 no
C12 H123 0.950 no
C13 H131 0.950 no
C13 H132 0.950 no
C13 H133 0.950 no
C14 C15 1.431(5) yes
C14 C19 1.424(5) yes
C15 C16 1.380(6) yes
C15 C20 1.517(6) yes
C16 C17 1.388(6) yes
C16 H161 0.950 no
C17 C18 1.397(6) yes
C17 H171 0.950 no
C18 C19 1.377(6) yes
C18 H181 0.950 no
C19 C23 1.517(6) yes
C20 C21 1.523(7) yes
C20 C22 1.515(7) yes
C20 H201 0.950 no
C21 H211 0.950 no
C21 H212 0.950 no
C21 H213 0.950 no
C22 H221 0.950 no
C22 H222 0.950 no
C22 H223 0.950 no
C23 C24 1.527(6) yes
C23 C25 1.503(6) yes
C23 H231 0.950 no
C24 H241 0.950 no
C24 H242 0.950 no
C24 H243 0.950 no
C25 H251 0.950 no
C25 H252 0.950 no
C25 H253 0.950 no
C26 C27 1.437(6) yes
C26 C31 1.440(6) yes
C27 C28 1.386(6) yes
C27 C32 1.513(6) yes
C28 C29 1.378(7) yes
C28 H281 0.950 no
C29 C30 1.385(7) yes
C29 H291 0.950 no
C30 C31 1.372(6) yes
C30 H301 0.950 no
C31 C35 1.518(6) yes
C32 C33 1.517(7) yes
C32 C34 1.521(6) yes
C32 H321 0.950 no
C33 H331 0.950 no
C33 H332 0.950 no
C33 H333 0.950 no
C34 H341 0.950 no
C34 H342 0.950 no
C34 H343 0.950 no
C35 C36 1.528(6) yes
C35 C37 1.525(6) yes
C35 H351 0.950 no
C36 H361 0.950 no
C36 H362 0.950 no
C36 H363 0.950 no
C37 H371 0.950 no
C37 H372 0.950 no
C37 H373 0.950 no
C38 C39 1.374(6) yes
C38 H381 0.950 no
C39 C40 1.372(7) yes
C39 H391 0.950 no
C40 C41 1.362(7) yes
C40 H401 0.950 no
C41 C42 1.376(7) yes
C41 H411 0.950 no
C42 H421 0.950 no
C43 C44 1.374(6) yes
C43 H431 0.950 no
C44 C45 1.382(7) yes
C44 H441 0.950 no
C45 C46 1.374(7) yes
C45 H451 0.950 no
C46 C47 1.374(6) yes
C46 H461 0.950 no
C47 H471 0.950 no
C48 C49 1.365(7) yes
C48 H481 0.950 no
C49 C50 1.369(8) yes
C49 H491 0.950 no
C50 C51 1.378(8) yes
C50 H501 0.950 no
C51 C52 1.350(7) yes
C51 H511 0.950 no
C52 H521 0.950 no
